data_1572916
loop_
_publ_author_name
'Limberg, Niklas'
'Rautiainen, J. Mikko'
'Lundell, Jan'
'Riedel, Sebastian'
'Rissanen, Kari'
'Puttreddy, Rakesh'

_publ_section_title
;
 Dichlorine-pyridine <i>N</i>-oxide halogen-bonded complexes.
;
_journal_issue 45
_journal_name_full 'Chemical science'
_journal_page_first 18840
_journal_page_last 18845
_journal_paper_doi 10.1039/d4sc06270a
_journal_volume 15
_journal_year 2024
_chemical_formula_moiety 'Cl3, C16 H23 N2 O2'
_chemical_formula_sum 'C16 H23 Cl3 N2 O2'
_chemical_formula_weight 381.71
_space_group_crystal_system triclinic
_space_group_IT_number 2
_space_group_name_Hall '-P 1'
_space_group_name_H-M_alt 'P -1'
_atom_sites_solution_hydrogens mixed
_audit_creation_date 2024-09-11
_audit_creation_method
;
Olex2 1.5-alpha
(compiled 2024.02.16 svn.r378c4104 for OlexSys, GUI svn.r6928)
;
_audit_update_record
;
2024-09-13 deposited with the CCDC.	2024-10-21 downloaded from the CCDC.
;
_cell_angle_alpha 68.449(6)
_cell_angle_beta 65.454(6)
_cell_angle_gamma 78.430(7)
_cell_formula_units_Z 1
_cell_length_a 7.2228(13)
_cell_length_b 8.5908(16)
_cell_length_c 8.6321(17)
_cell_measurement_reflns_used 5675
_cell_measurement_temperature 100.00
_cell_measurement_theta_max 26.299
_cell_measurement_theta_min 2.553
_cell_volume 452.42(15)
_computing_cell_refinement 'SAINT V8.40B (?, 2016)'
_computing_data_reduction 'SAINT V8.40B (?, 2016)'
_computing_molecular_graphics 'Olex2 1.5-alpha (Dolomanov et al., 2009)'
_computing_publication_material 'Olex2 1.5-alpha (Dolomanov et al., 2009)'
_computing_structure_refinement 'XL  (Sheldrick, 2008)'
_diffrn_ambient_temperature 100.00
_diffrn_measured_fraction_theta_full 0.996
_diffrn_measured_fraction_theta_max 0.996
_diffrn_measurement_device_type 'Bruker D8 Venture'
_diffrn_measurement_method '\f and \w scans'
_diffrn_radiation_type MoK\a
_diffrn_radiation_wavelength 0.71073
_diffrn_reflns_av_R_equivalents 0.0761
_diffrn_reflns_av_unetI/netI 0.0406
_diffrn_reflns_Laue_measured_fraction_full 0.996
_diffrn_reflns_Laue_measured_fraction_max 0.996
_diffrn_reflns_limit_h_max 9
_diffrn_reflns_limit_h_min -9
_diffrn_reflns_limit_k_max 10
_diffrn_reflns_limit_k_min -10
_diffrn_reflns_limit_l_max 10
_diffrn_reflns_limit_l_min -10
_diffrn_reflns_number 14067
_diffrn_reflns_point_group_measured_fraction_full 0.996
_diffrn_reflns_point_group_measured_fraction_max 0.996
_diffrn_reflns_theta_full 25.242
_diffrn_reflns_theta_max 26.373
_diffrn_reflns_theta_min 2.553
_diffrn_source_current 1.0
_diffrn_source_power 0.05
_diffrn_source_voltage 50.0
_diffrn_standards_number 0
_exptl_absorpt_coefficient_mu 0.516
_exptl_absorpt_correction_T_max 0.7454
_exptl_absorpt_correction_T_min 0.5554
_exptl_absorpt_correction_type multi-scan
_exptl_absorpt_process_details
;
SADABS-2016/2 (Bruker,2016/2) was used for absorption correction.
wR2(int) was 0.1192 before and 0.0822 after correction.
The Ratio of minimum to maximum transmission is 0.7451.
The \l/2 correction factor is Not present.
;
_exptl_crystal_colour 'clear yellow'
_exptl_crystal_colour_lustre clear
_exptl_crystal_colour_primary yellow
_exptl_crystal_density_diffrn 1.401
_exptl_crystal_description block
_exptl_crystal_F_000 200
_exptl_crystal_size_max 0.235
_exptl_crystal_size_mid 0.199
_exptl_crystal_size_min 0.177
_refine_diff_density_max 0.308
_refine_diff_density_min -0.352
_refine_diff_density_rms 0.062
_refine_ls_extinction_method none
_refine_ls_goodness_of_fit_ref 1.048
_refine_ls_hydrogen_treatment mixed
_refine_ls_matrix_type full
_refine_ls_number_parameters 110
_refine_ls_number_reflns 1840
_refine_ls_number_restraints 0
_refine_ls_restrained_S_all 1.048
_refine_ls_R_factor_all 0.0479
_refine_ls_R_factor_gt 0.0339
_refine_ls_shift/su_max 0.000
_refine_ls_shift/su_mean 0.000
_refine_ls_structure_factor_coef Fsqd
_refine_ls_weighting_details 'w=1/[\s^2^(Fo^2^)+(0.0431P)^2^+0.2785P] where P=(Fo^2^+2Fc^2^)/3'
_refine_ls_weighting_scheme calc
_refine_ls_wR_factor_gt 0.0848
_refine_ls_wR_factor_ref 0.0954
_reflns_Friedel_coverage 0.000
_reflns_number_gt 1497
_reflns_number_total 1840
_reflns_threshold_expression 'I > 2\s(I)'
_cod_data_source_file d4sc06270a3.cif
_cod_data_source_block OGH_D49_42
_cod_depositor_comments 'Adding full bibliography for 1572907--1572916.cif.'
_cod_database_code 1572916
_shelx_shelxl_version_number 2019/1
_shelx_space_group_comment
;
The symmetry employed for this shelxl refinement is uniquely defined
by the following loop, which should always be used as a source of
symmetry information in preference to the above space-group names.
They are only intended as comments.
;
_shelx_estimated_absorpt_t_max 0.914
_shelx_estimated_absorpt_t_min 0.888
_olex2_refinement_description
;
1.a Aromatic/amide H refined with riding coordinates:
 C2(H2), C4(H4)
1.b Idealised Me refined as rotating group:
 C6(H6A,H6B,H6C), C8(H8A,H8B,H8C), C7(H7A,H7B,H7C)
;
_olex2_submission_special_instructions 'No special instructions were received'

loop_
_space_group_symop_operation_xyz
'x, y, z'
'-x, -y, -z'

loop_
_atom_site_label
_atom_site_type_symbol
_atom_site_fract_x
_atom_site_fract_y
_atom_site_fract_z
_atom_site_U_iso_or_equiv
_atom_site_adp_type
_atom_site_occupancy
_atom_site_site_symmetry_order
_atom_site_calc_flag
_atom_site_refinement_flags_posn
_atom_site_refinement_flags_adp
_atom_site_refinement_flags_occupancy
_atom_site_disorder_assembly
_atom_site_disorder_group
Cl1 Cl 1.000000 0.000000 1.000000 0.02048(18) Uani 1 2 d S . P . .
Cl2 Cl 0.99660(8) -0.07068(6) 0.76927(7) 0.02547(17) Uani 1 1 d . . . . .
O1 O 0.4206(2) 0.49113(17) 0.90470(16) 0.0183(3) Uani 1 1 d . . . . .
N1 N 0.5614(2) 0.49994(19) 0.73686(19) 0.0141(3) Uani 1 1 d . . . . .
C2 C 0.7704(3) 0.6598(2) 0.4497(2) 0.0153(4) Uani 1 1 d . . . . .
H2 H 0.823982 0.764401 0.367655 0.018 Uiso 1 1 calc R U . . .
C4 C 0.7502(3) 0.3671(2) 0.5190(2) 0.0152(4) Uani 1 1 d . . . . .
H4 H 0.789081 0.268599 0.484729 0.018 Uiso 1 1 calc R U . . .
C5 C 0.6151(3) 0.3573(2) 0.6917(2) 0.0154(4) Uani 1 1 d . . . . .
C1 C 0.6346(3) 0.6515(2) 0.6216(2) 0.0150(4) Uani 1 1 d . . . . .
C3 C 0.8305(3) 0.5184(2) 0.3943(2) 0.0154(4) Uani 1 1 d . . . . .
C6 C 0.5652(3) 0.7989(2) 0.6882(3) 0.0203(4) Uani 1 1 d . . . . .
H6A H 0.416071 0.812308 0.732713 0.030 Uiso 1 1 calc R U . . .
H6B H 0.622945 0.900129 0.589728 0.030 Uiso 1 1 calc R U . . .
H6C H 0.611106 0.781105 0.785809 0.030 Uiso 1 1 calc R U . . .
C8 C 0.5282(3) 0.1983(2) 0.8316(3) 0.0202(4) Uani 1 1 d . . . . .
H8A H 0.581004 0.168064 0.927337 0.030 Uiso 1 1 calc R U . . .
H8B H 0.567103 0.108625 0.777360 0.030 Uiso 1 1 calc R U . . .
H8C H 0.379227 0.213593 0.882125 0.030 Uiso 1 1 calc R U . . .
C7 C 0.9753(3) 0.5293(3) 0.2060(2) 0.0189(4) Uani 1 1 d . . . . .
H7A H 0.898068 0.555789 0.128343 0.028 Uiso 1 1 calc R U . . .
H7B H 1.052697 0.421643 0.205842 0.028 Uiso 1 1 calc R U . . .
H7C H 1.069621 0.617503 0.161095 0.028 Uiso 1 1 calc R U . . .
H1 H 0.500000 0.500000 1.000000 0.072(14) Uiso 1 2 d S . P . .

loop_
_atom_site_aniso_label
_atom_site_aniso_U_11
_atom_site_aniso_U_22
_atom_site_aniso_U_33
_atom_site_aniso_U_23
_atom_site_aniso_U_13
_atom_site_aniso_U_12
Cl1 0.0184(3) 0.0162(3) 0.0225(4) -0.0047(3) -0.0036(3) -0.0038(2)
Cl2 0.0247(3) 0.0234(3) 0.0272(3) -0.0094(2) -0.0058(2) -0.0051(2)
O1 0.0148(7) 0.0282(8) 0.0091(6) -0.0071(6) 0.0005(5) -0.0040(5)
N1 0.0128(8) 0.0194(8) 0.0092(7) -0.0042(6) -0.0029(6) -0.0024(6)
C2 0.0163(9) 0.0171(9) 0.0130(9) -0.0023(7) -0.0069(7) -0.0034(7)
C4 0.0157(9) 0.0171(9) 0.0156(9) -0.0067(7) -0.0071(7) -0.0009(7)
C5 0.0151(9) 0.0171(9) 0.0158(9) -0.0043(7) -0.0074(7) -0.0025(7)
C1 0.0134(9) 0.0171(9) 0.0158(9) -0.0042(7) -0.0076(7) -0.0011(7)
C3 0.0137(9) 0.0218(10) 0.0130(9) -0.0062(7) -0.0067(7) -0.0009(7)
C6 0.0233(10) 0.0183(10) 0.0200(10) -0.0087(8) -0.0071(8) -0.0002(8)
C8 0.0224(10) 0.0177(10) 0.0166(10) -0.0034(8) -0.0038(8) -0.0046(8)
C7 0.0176(10) 0.0245(10) 0.0124(9) -0.0072(8) -0.0025(8) -0.0013(8)

loop_
_atom_type_symbol
_atom_type_description
_atom_type_scat_dispersion_real
_atom_type_scat_dispersion_imag
_atom_type_scat_source
C C 0.0033 0.0016 'International Tables Vol C Tables 4.2.6.8 and 6.1.1.4'
H H 0.0000 0.0000 'International Tables Vol C Tables 4.2.6.8 and 6.1.1.4'
Cl Cl 0.1484 0.1585 'International Tables Vol C Tables 4.2.6.8 and 6.1.1.4'
N N 0.0061 0.0033 'International Tables Vol C Tables 4.2.6.8 and 6.1.1.4'
O O 0.0106 0.0060 'International Tables Vol C Tables 4.2.6.8 and 6.1.1.4'

loop_
_geom_angle_atom_site_label_1
_geom_angle_atom_site_label_2
_geom_angle_atom_site_label_3
_geom_angle
_geom_angle_site_symmetry_1
_geom_angle_site_symmetry_3
_geom_angle_publ_flag
Cl2 Cl1 Cl2 180.00(2) 2_757 . ?
N1 O1 H1 111.03(12) . . ?
C5 N1 O1 117.87(15) . . ?
C5 N1 C1 123.40(16) . . ?
C1 N1 O1 118.68(15) . . ?
C1 C2 H2 119.3 . . ?
C1 C2 C3 121.43(17) . . ?
C3 C2 H2 119.3 . . ?
C5 C4 H4 119.3 . . ?
C5 C4 C3 121.40(17) . . ?
C3 C4 H4 119.3 . . ?
N1 C5 C4 118.11(17) . . ?
N1 C5 C8 118.24(16) . . ?
C4 C5 C8 123.64(17) . . ?
N1 C1 C2 118.07(17) . . ?
N1 C1 C6 118.26(16) . . ?
C2 C1 C6 123.67(17) . . ?
C2 C3 C4 117.59(17) . . ?
C2 C3 C7 121.06(17) . . ?
C4 C3 C7 121.34(17) . . ?
C1 C6 H6A 109.5 . . ?
C1 C6 H6B 109.5 . . ?
C1 C6 H6C 109.5 . . ?
H6A C6 H6B 109.5 . . ?
H6A C6 H6C 109.5 . . ?
H6B C6 H6C 109.5 . . ?
C5 C8 H8A 109.5 . . ?
C5 C8 H8B 109.5 . . ?
C5 C8 H8C 109.5 . . ?
H8A C8 H8B 109.5 . . ?
H8A C8 H8C 109.5 . . ?
H8B C8 H8C 109.5 . . ?
C3 C7 H7A 109.5 . . ?
C3 C7 H7B 109.5 . . ?
C3 C7 H7C 109.5 . . ?
H7A C7 H7B 109.5 . . ?
H7A C7 H7C 109.5 . . ?
H7B C7 H7C 109.5 . . ?

loop_
_geom_bond_atom_site_label_1
_geom_bond_atom_site_label_2
_geom_bond_distance
_geom_bond_site_symmetry_2
_geom_bond_publ_flag
Cl1 Cl2 2.2959(6) 2_757 ?
Cl1 Cl2 2.2959(6) . ?
O1 N1 1.3658(19) . ?
O1 H1 1.2114(13) . ?
N1 C5 1.356(2) . ?
N1 C1 1.361(2) . ?
C2 H2 0.9500 . ?
C2 C1 1.382(3) . ?
C2 C3 1.392(3) . ?
C4 H4 0.9500 . ?
C4 C5 1.384(3) . ?
C4 C3 1.393(3) . ?
C5 C8 1.490(3) . ?
C1 C6 1.492(3) . ?
C3 C7 1.503(2) . ?
C6 H6A 0.9800 . ?
C6 H6B 0.9800 . ?
C6 H6C 0.9800 . ?
C8 H8A 0.9800 . ?
C8 H8B 0.9800 . ?
C8 H8C 0.9800 . ?
C7 H7A 0.9800 . ?
C7 H7B 0.9800 . ?
C7 H7C 0.9800 . ?

loop_
_geom_torsion_atom_site_label_1
_geom_torsion_atom_site_label_2
_geom_torsion_atom_site_label_3
_geom_torsion_atom_site_label_4
_geom_torsion
_geom_torsion_site_symmetry_1
_geom_torsion_site_symmetry_2
_geom_torsion_site_symmetry_3
_geom_torsion_site_symmetry_4
_geom_torsion_publ_flag
O1 N1 C5 C4 176.92(15) . . . . ?
O1 N1 C5 C8 -4.0(2) . . . . ?
O1 N1 C1 C2 -177.29(15) . . . . ?
O1 N1 C1 C6 3.2(2) . . . . ?
C5 N1 C1 C2 0.1(3) . . . . ?
C5 N1 C1 C6 -179.38(17) . . . . ?
C5 C4 C3 C2 0.2(3) . . . . ?
C5 C4 C3 C7 -179.26(17) . . . . ?
C1 N1 C5 C4 -0.5(3) . . . . ?
C1 N1 C5 C8 178.49(16) . . . . ?
C1 C2 C3 C4 -0.6(3) . . . . ?
C1 C2 C3 C7 178.85(17) . . . . ?
C3 C2 C1 N1 0.4(3) . . . . ?
C3 C2 C1 C6 179.94(17) . . . . ?
C3 C4 C5 N1 0.4(3) . . . . ?
C3 C4 C5 C8 -178.62(17) . . . . ?
